data_7201310
loop_
_publ_author_name
'Liao, Wuping'
'Liu, Ce'
'Wang, Xiaofei'
'Zhu, Guangshan'
'Zhao, Xiaojun'
'Zhang, Hongjie'

_publ_section_title
;
 3D metal--organic frameworks incorporating water-soluble
 tetra-p-sulfonatocalix[4]arene
;
_journal_issue 11
_journal_name_full CrystEngComm
_journal_page_first 2282
_journal_paper_doi 10.1039/b908189e
_journal_volume 11
_journal_year 2009
_chemical_formula_moiety '[(C2H5)4N] Eu [C12H8N2]2 [C28H20S4O16] 5H2O'
_chemical_formula_sum 'C60 H66 Eu N5 O21 S4'
_chemical_formula_weight 1473.38
_chemical_name_common '((C2H5)4N) Eu (C12H8N2)2 (C28H20S4O16) 5H2O'
_chemical_name_systematic
;
?
;
_space_group_IT_number 132
_symmetry_cell_setting tetragonal
_symmetry_space_group_name_Hall '-P 4c 2c'
_symmetry_space_group_name_H-M 'P 42/m c m'
_atom_sites_solution_hydrogens geom
_atom_sites_solution_primary direct
_atom_sites_solution_secondary difmap
_audit_creation_method SHELXL-97
_cell_angle_alpha 90.00
_cell_angle_beta 90.00
_cell_angle_gamma 90.00
_cell_formula_units_Z 4
_cell_length_a 19.1147(4)
_cell_length_b 19.1147(4)
_cell_length_c 21.1495(7)
_cell_measurement_temperature 185(2)
_cell_volume 7727.4(3)
_computing_cell_refinement 'SMART (Bruker, 2001)'
_computing_data_collection 'SMART (Bruker, 2001)'
_computing_data_reduction 'SAINT+ (Bruker, 1999)'
_computing_molecular_graphics 'PLATON (Spek, 2003)'
_computing_publication_material 'SHELXTL (1998)'
_computing_structure_refinement 'SHELXTL (Sheldrick, 1998)'
_computing_structure_solution 'SHELXTL (Sheldrick, 1998)'
_diffrn_ambient_temperature 185(2)
_diffrn_measured_fraction_theta_full 0.997
_diffrn_measured_fraction_theta_max 0.997
_diffrn_measurement_device_type 'Bruker AXS Apex CCD diffractometer'
_diffrn_measurement_method '\w scan'
_diffrn_radiation_monochromator graphite
_diffrn_radiation_source 'fine-focus sealed tube'
_diffrn_radiation_type MoK\a
_diffrn_radiation_wavelength 0.71073
_diffrn_reflns_av_R_equivalents 0.0400
_diffrn_reflns_av_sigmaI/netI 0.0180
_diffrn_reflns_limit_h_max 22
_diffrn_reflns_limit_h_min -22
_diffrn_reflns_limit_k_max 22
_diffrn_reflns_limit_k_min -22
_diffrn_reflns_limit_l_max 25
_diffrn_reflns_limit_l_min -24
_diffrn_reflns_number 49026
_diffrn_reflns_theta_full 24.99
_diffrn_reflns_theta_max 24.99
_diffrn_reflns_theta_min 1.51
_diffrn_standards_interval_time 0
_diffrn_standards_number 0
_exptl_absorpt_coefficient_mu 0.977
_exptl_absorpt_correction_T_max 0.8681
_exptl_absorpt_correction_T_min 0.7972
_exptl_absorpt_correction_type empirical
_exptl_absorpt_process_details ' SADABS, Sheldrick, 1996'
_exptl_crystal_colour colorless
_exptl_crystal_density_diffrn 1.266
_exptl_crystal_density_method 'not measured'
_exptl_crystal_description block
_exptl_crystal_F_000 2824
_exptl_crystal_size_max 0.24
_exptl_crystal_size_mid 0.22
_exptl_crystal_size_min 0.15
_platon_squeeze_details
;
P. van der Sluis and A. L. Spek, Acta Crystallogr., 1990, A46, 194.
;
_refine_diff_density_max 1.685
_refine_diff_density_min -2.726
_refine_diff_density_rms 0.131
_refine_ls_extinction_coef 0.00006(10)
_refine_ls_extinction_expression Fc^*^=kFc[1+0.001xFc^2^\l^3^/sin(2\q)]^-1/4^
_refine_ls_extinction_method SHELXL
_refine_ls_goodness_of_fit_ref 1.168
_refine_ls_hydrogen_treatment none
_refine_ls_matrix_type full
_refine_ls_number_parameters 198
_refine_ls_number_reflns 3660
_refine_ls_number_restraints 4
_refine_ls_restrained_S_all 1.171
_refine_ls_R_factor_all 0.0780
_refine_ls_R_factor_gt 0.0629
_refine_ls_shift/su_max 0.000
_refine_ls_shift/su_mean 0.000
_refine_ls_structure_factor_coef Fsqd
_refine_ls_weighting_details 'calc w=1/[\s^2^(Fo^2^)+(0.1233P)^2^+13.9369P] where P=(Fo^2^+2Fc^2^)/3'
_refine_ls_weighting_scheme calc
_refine_ls_wR_factor_gt 0.2064
_refine_ls_wR_factor_ref 0.2178
_reflns_number_gt 2775
_reflns_number_total 3660
_reflns_threshold_expression >2sigma(I)
_cod_data_source_file B908189E.txt
_cod_data_source_block Eu-N(C2H5)4-squeeze
_cod_database_code 7201310

loop_
_symmetry_equiv_pos_as_xyz
'x, y, z'
'-x, -y, z'
'-y, x, z+1/2'
'y, -x, z+1/2'
'-x, y, -z+1/2'
'x, -y, -z+1/2'
'y, x, -z'
'-y, -x, -z'
'-x, -y, -z'
'x, y, -z'
'y, -x, -z-1/2'
'-y, x, -z-1/2'
'x, -y, z-1/2'
'-x, y, z-1/2'
'-y, -x, z'
'y, x, z'

loop_
_atom_site_label
_atom_site_type_symbol
_atom_site_fract_x
_atom_site_fract_y
_atom_site_fract_z
_atom_site_U_iso_or_equiv
_atom_site_adp_type
_atom_site_occupancy
_atom_site_symmetry_multiplicity
_atom_site_calc_flag
_atom_site_refinement_flags
_atom_site_disorder_assembly
_atom_site_disorder_group
Eu1 Eu 0.0000 0.5000 0.2500 0.0366(3) Uani 1 4 d S . .
S1 S 0.07317(8) 0.34597(9) 0.16741(7) 0.0548(5) Uani 1 1 d . . .
N1 N 0.1158(2) 0.4568(3) 0.3017(2) 0.0495(13) Uani 1 1 d . . .
C1 C 0.3475(3) 0.3475(3) 0.1694(3) 0.0392(17) Uani 1 2 d S . .
H1A H 0.3839 0.3839 0.1644 0.047 Uiso 1 2 calc SR . .
H1B H 0.3401 0.3401 0.2153 0.047 Uiso 1 2 calc SR . .
C2 C 0.2802(3) 0.3733(3) 0.1402(2) 0.0371(12) Uani 1 1 d . . .
C3 C 0.2164(3) 0.3516(3) 0.1646(2) 0.0414(13) Uani 1 1 d . . .
H3 H 0.2151 0.3218 0.2006 0.050 Uiso 1 1 calc R . .
C4 C 0.1540(3) 0.3737(3) 0.1364(3) 0.0450(13) Uani 1 1 d . . .
C5 C 0.1553(3) 0.4180(3) 0.0845(2) 0.0493(15) Uani 1 1 d . . .
H5 H 0.1127 0.4337 0.0664 0.059 Uiso 1 1 calc R . .
C6 C 0.2177(3) 0.4390(3) 0.0594(2) 0.0438(13) Uani 1 1 d . . .
C7 C 0.2800(3) 0.4169(3) 0.0869(2) 0.0394(12) Uani 1 1 d . . .
C8 C 0.2173(5) 0.4848(4) 0.0000 0.047(2) Uani 1 2 d S . .
H8A H 0.2590 0.5155 0.0000 0.056 Uiso 1 2 calc SR . .
H8B H 0.1751 0.5148 0.0000 0.056 Uiso 1 2 calc SR . .
C9 C 0.1171(4) 0.4140(4) 0.3519(3) 0.0636(19) Uani 1 1 d . . .
H9 H 0.0738 0.3997 0.3698 0.076 Uiso 1 1 calc R . .
C10 C 0.1788(4) 0.3895(3) 0.3791(4) 0.069(2) Uani 1 1 d . . .
H10 H 0.1772 0.3589 0.4144 0.083 Uiso 1 1 calc R . .
C11 C 0.2403(3) 0.4098(3) 0.3550(3) 0.0610(18) Uani 1 1 d . . .
H11 H 0.2828 0.3936 0.3732 0.073 Uiso 1 1 calc R . .
C12 C 0.2418(3) 0.4547(3) 0.3029(3) 0.0459(14) Uani 1 1 d . . .
C13 C 0.3073(3) 0.4790(3) 0.2754(3) 0.0586(18) Uani 1 1 d . . .
H13 H 0.3505 0.4650 0.2937 0.070 Uiso 1 1 calc R . .
C14 C 0.1781(3) 0.4766(3) 0.2765(3) 0.0435(13) Uani 1 1 d . . .
O1 O 0.3428(2) 0.4389(2) 0.06306(19) 0.0591(11) Uani 1 1 d . . .
O2 O 0.0372(2) 0.3090(3) 0.1163(2) 0.0701(13) Uani 1 1 d . . .
O3 O 0.0350(2) 0.4106(3) 0.18248(19) 0.0574(12) Uani 1 1 d . . .
O4 O 0.0875(2) 0.3043(3) 0.2225(2) 0.0797(16) Uani 1 1 d . . .
N2 N 0.1593(12) 0.1593(12) 0.0000 0.097(2) Uiso 0.50 4 d SP . .
C15 C 0.1288(18) 0.1763(18) 0.0586(14) 0.097(2) Uiso 0.25 1 d PD . .
C16 C 0.1606(10) 0.1606(10) 0.1205(13) 0.097(2) Uiso 0.50 2 d SPD . .
C17 C 0.1789(18) 0.238(3) 0.0000 0.097(2) Uiso 0.25 2 d SPD . .
C18 C 0.2524(13) 0.2524(13) 0.0000 0.097(2) Uiso 0.50 4 d SPD . .
C19 C 0.075(2) 0.176(3) 0.0000 0.097(2) Uiso 0.25 2 d SPD . .
C20 C 0.000(2) 0.161(3) 0.0000 0.097(2) Uiso 0.25 2 d SPD . .
N3 N 0.0000 0.0000 0.2500 0.097(2) Uiso 1 8 d S . .
C21 C -0.0010(8) 0.0646(10) 0.2205(9) 0.097(2) Uiso 0.50 1 d PD . .
C22 C 0.0718(5) 0.0718(5) 0.2121(7) 0.097(2) Uiso 1 2 d SD . .

loop_
_atom_site_aniso_label
_atom_site_aniso_U_11
_atom_site_aniso_U_22
_atom_site_aniso_U_33
_atom_site_aniso_U_23
_atom_site_aniso_U_13
_atom_site_aniso_U_12
Eu1 0.0208(3) 0.0555(4) 0.0333(4) 0.000 0.000 0.000
S1 0.0427(8) 0.0719(11) 0.0497(9) -0.0013(8) 0.0073(7) 0.0176(7)
N1 0.035(2) 0.056(3) 0.058(3) 0.014(2) -0.011(2) -0.012(2)
C1 0.045(3) 0.045(3) 0.029(4) -0.003(2) -0.003(2) 0.013(3)
C2 0.043(3) 0.039(3) 0.029(2) -0.009(2) -0.003(2) 0.016(2)
C3 0.046(3) 0.045(3) 0.034(3) -0.005(2) 0.004(2) 0.019(2)
C4 0.042(3) 0.060(4) 0.034(3) -0.009(3) 0.005(2) 0.023(3)
C5 0.043(3) 0.073(4) 0.031(3) -0.003(3) 0.001(2) 0.028(3)
C6 0.058(3) 0.043(3) 0.031(3) -0.008(2) -0.004(3) 0.021(3)
C7 0.043(3) 0.046(3) 0.029(3) -0.001(2) 0.000(2) 0.014(2)
C8 0.058(5) 0.048(5) 0.035(4) 0.000 0.000 0.030(4)
C9 0.054(4) 0.065(4) 0.072(4) 0.030(4) -0.029(3) -0.022(3)
C10 0.074(5) 0.054(4) 0.079(5) 0.019(4) -0.036(4) -0.012(3)
C11 0.053(4) 0.050(4) 0.080(5) -0.008(3) -0.037(3) 0.012(3)
C12 0.032(3) 0.040(3) 0.066(4) -0.021(3) -0.013(3) 0.003(2)
C13 0.028(3) 0.062(4) 0.085(5) -0.039(3) -0.006(3) 0.006(3)
C14 0.031(3) 0.040(3) 0.059(4) -0.003(3) -0.006(3) -0.004(2)
O1 0.054(2) 0.071(3) 0.053(2) 0.023(2) -0.003(2) -0.002(2)
O2 0.053(3) 0.080(3) 0.077(3) -0.016(3) 0.007(2) 0.009(2)
O3 0.036(2) 0.088(3) 0.048(2) -0.009(2) 0.0066(18) 0.020(2)
O4 0.056(3) 0.108(4) 0.075(3) 0.028(3) 0.016(3) 0.020(3)

loop_
_atom_type_symbol
_atom_type_description
_atom_type_scat_dispersion_real
_atom_type_scat_dispersion_imag
_atom_type_scat_source
C C 0.0033 0.0016 'International Tables Vol C Tables 4.2.6.8 and 6.1.1.4'
H H 0.0000 0.0000 'International Tables Vol C Tables 4.2.6.8 and 6.1.1.4'
N N 0.0061 0.0033 'International Tables Vol C Tables 4.2.6.8 and 6.1.1.4'
O O 0.0106 0.0060 'International Tables Vol C Tables 4.2.6.8 and 6.1.1.4'
S S 0.1246 0.1234 'International Tables Vol C Tables 4.2.6.8 and 6.1.1.4'
Eu Eu -0.1578 3.6682 'International Tables Vol C Tables 4.2.6.8 and 6.1.1.4'

loop_
_geom_angle_atom_site_label_1
_geom_angle_atom_site_label_2
_geom_angle_atom_site_label_3
_geom_angle
_geom_angle_site_symmetry_1
_geom_angle_site_symmetry_3
_geom_angle_publ_flag
O3 Eu1 O3 104.2(2) 6_565 5 ?
O3 Eu1 O3 85.4(2) 6_565 2_565 ?
O3 Eu1 O3 146.6(2) 5 2_565 ?
O3 Eu1 O3 146.6(2) 6_565 . ?
O3 Eu1 O3 85.4(2) 5 . ?
O3 Eu1 O3 104.2(2) 2_565 . ?
O3 Eu1 N1 77.29(16) 6_565 6_565 ?
O3 Eu1 N1 137.37(15) 5 6_565 ?
O3 Eu1 N1 75.71(14) 2_565 6_565 ?
O3 Eu1 N1 74.40(16) . 6_565 ?
O3 Eu1 N1 74.40(15) 6_565 . ?
O3 Eu1 N1 75.71(14) 5 . ?
O3 Eu1 N1 137.36(15) 2_565 . ?
O3 Eu1 N1 77.29(16) . . ?
N1 Eu1 N1 63.5(2) 6_565 . ?
O3 Eu1 N1 137.36(15) 6_565 5 ?
O3 Eu1 N1 77.29(16) 5 5 ?
O3 Eu1 N1 74.40(16) 2_565 5 ?
O3 Eu1 N1 75.71(14) . 5 ?
N1 Eu1 N1 130.3(2) 6_565 5 ?
N1 Eu1 N1 143.0(2) . 5 ?
O3 Eu1 N1 75.71(14) 6_565 2_565 ?
O3 Eu1 N1 74.40(15) 5 2_565 ?
O3 Eu1 N1 77.29(16) 2_565 2_565 ?
O3 Eu1 N1 137.37(15) . 2_565 ?
N1 Eu1 N1 143.0(2) 6_565 2_565 ?
N1 Eu1 N1 130.3(2) . 2_565 ?
N1 Eu1 N1 63.5(2) 5 2_565 ?
O4 S1 O2 114.9(3) . . ?
O4 S1 O3 112.6(3) . . ?
O2 S1 O3 109.4(3) . . ?
O4 S1 C4 107.5(3) . . ?
O2 S1 C4 106.4(3) . . ?
O3 S1 C4 105.3(3) . . ?
C9 N1 C14 117.6(5) . . ?
C9 N1 Eu1 122.8(4) . . ?
C14 N1 Eu1 119.5(4) . . ?
C2 C1 C2 112.9(6) 16 . ?
C3 C2 C7 118.4(5) . . ?
C3 C2 C1 119.9(5) . . ?
C7 C2 C1 121.7(5) . . ?
C2 C3 C4 120.0(5) . . ?
C5 C4 C3 120.5(6) . . ?
C5 C4 S1 119.6(4) . . ?
C3 C4 S1 120.0(5) . . ?
C6 C5 C4 120.2(5) . . ?
C5 C6 C7 119.6(5) . . ?
C5 C6 C8 119.0(6) . . ?
C7 C6 C8 121.4(6) . . ?
O1 C7 C6 120.2(5) . . ?
O1 C7 C2 118.5(5) . . ?
C6 C7 C2 121.3(5) . . ?
C6 C8 C6 110.3(6) . 10 ?
N1 C9 C10 123.3(7) . . ?
C11 C10 C9 119.3(6) . . ?
C10 C11 C12 119.7(5) . . ?
C11 C12 C14 118.8(6) . . ?
C11 C12 C13 121.9(5) . . ?
C14 C12 C13 119.4(6) . . ?
C13 C13 C12 120.7(4) 6_565 . ?
N1 C14 C12 121.4(6) . . ?
N1 C14 C14 118.7(3) . 6_565 ?
C12 C14 C14 119.9(4) . 6_565 ?
S1 O3 Eu1 153.3(3) . . ?
C15 N2 C15 123(2) 7 16 ?
C15 N2 C15 54(2) 7 10 ?
C15 N2 C15 165(4) 16 10 ?
C15 N2 C15 165(4) 7 . ?
C15 N2 C15 54(2) 16 . ?
C15 N2 C15 123(2) 10 . ?
C15 N2 C17 82.8(19) 7 7 ?
C15 N2 C17 82.8(19) 16 7 ?
C15 N2 C17 110(2) 10 7 ?
C15 N2 C17 110(2) . 7 ?
C15 N2 C17 110(2) 7 . ?
C15 N2 C17 110(2) 16 . ?
C15 N2 C17 82.8(19) 10 . ?
C15 N2 C17 82.8(19) . . ?
C17 N2 C17 62(3) 7 . ?
C15 N2 C19 108(2) 7 . ?
C15 N2 C19 108(2) 16 . ?
C15 N2 C19 63.2(14) 10 . ?
C15 N2 C19 63.2(14) . . ?
C17 N2 C19 155(3) 7 . ?
C17 N2 C19 93(2) . . ?
C15 N2 C19 63.2(14) 7 7 ?
C15 N2 C19 63.2(14) 16 7 ?
C15 N2 C19 108(2) 10 7 ?
C15 N2 C19 108(2) . 7 ?
C17 N2 C19 93(2) 7 7 ?
C17 N2 C19 155(3) . 7 ?
C19 N2 C19 112(4) . 7 ?
C15 C15 N2 62.8(12) 16 . ?
C15 C15 C16 64.2(14) 16 . ?
N2 C15 C16 124(3) . . ?
C15 C15 C19 117(2) 16 . ?
N2 C15 C19 65(2) . . ?
C16 C15 C19 161(3) . . ?
C15 C15 C17 94.7(17) 16 . ?
N2 C15 C17 52(2) . . ?
C16 C15 C17 119(3) . . ?
C19 C15 C17 80(2) . . ?
C15 C16 C15 52(3) . 16 ?
C18 C17 N2 115(4) . . ?
C18 C17 C17 56(2) . 7 ?
N2 C17 C17 58.9(16) . 7 ?
C18 C17 C15 126(2) . 10 ?
N2 C17 C15 45.3(14) . 10 ?
C17 C17 C15 85.3(17) 7 10 ?
C18 C17 C15 126(2) . . ?
N2 C17 C15 45.3(14) . . ?
C17 C17 C15 85.3(17) 7 . ?
C15 C17 C15 78(2) 10 . ?
C17 C18 C17 69(5) 7 . ?
C20 C19 C15 128.8(19) . . ?
C20 C19 C15 128.8(19) . 10 ?
C15 C19 C15 101(4) . 10 ?
C20 C19 N2 157(5) . . ?
C15 C19 N2 51.3(18) . . ?
C15 C19 N2 51.3(18) 10 . ?
C21 N3 C21 101.8(6) . 11_556 ?
C21 N3 C21 79.7(13) . 16 ?
C21 N3 C21 53.7(16) 11_556 16 ?
C21 N3 C21 126.3(16) . 2 ?
C21 N3 C21 101.8(6) 11_556 2 ?
C21 N3 C21 76.7(13) 16 2 ?
C21 N3 C21 53.7(16) . 5 ?
C21 N3 C21 76.7(13) 11_556 5 ?
C21 N3 C21 101.8(6) 16 5 ?
C21 N3 C21 178.4(12) 2 5 ?
C21 N3 C21 178.4(12) . 6 ?
C21 N3 C21 79.7(13) 11_556 6 ?
C21 N3 C21 101.8(6) 16 6 ?
C21 N3 C21 53.7(16) 2 6 ?
C21 N3 C21 126.3(16) 5 6 ?
C21 N3 C21 76.7(13) . 15 ?
C21 N3 C21 178.4(12) 11_556 15 ?
C21 N3 C21 126.3(16) 16 15 ?
C21 N3 C21 79.7(13) 2 15 ?
C21 N3 C21 101.8(6) 5 15 ?
C21 N3 C21 101.8(6) 6 15 ?
C21 N3 C21 101.8(6) . 12_556 ?
C21 N3 C21 126.3(16) 11_556 12_556 ?
C21 N3 C21 178.4(12) 16 12_556 ?
C21 N3 C21 101.8(6) 2 12_556 ?
C21 N3 C21 79.7(13) 5 12_556 ?
C21 N3 C21 76.7(13) 6 12_556 ?
C21 N3 C21 53.7(16) 15 12_556 ?
C21 C21 N3 63.1(8) 5 . ?
C21 C21 C22 95.4(18) 5 . ?
N3 C21 C22 97.5(12) . . ?
C21 C21 C21 91.3(10) 5 15 ?
N3 C21 C21 51.6(7) . 15 ?
C22 C21 C21 140.2(9) . 15 ?
C21 C21 C21 88.7(10) 5 16 ?
N3 C21 C21 50.1(6) . 16 ?
C22 C21 C21 51.1(9) . 16 ?
C21 C21 C21 90.001(2) 15 16 ?
C21 C21 C22 45.4(11) 5 12_556 ?
N3 C21 C22 75.3(8) . 12_556 ?
C22 C21 C22 139.6(13) . 12_556 ?
C21 C21 C22 64.2(5) 15 12_556 ?
C21 C21 C22 122.4(7) 16 12_556 ?
C21 C22 C21 77.8(17) 16 . ?
C21 C22 C21 39.1(13) 16 11_556 ?
C21 C22 C21 76.8(14) . 11_556 ?
C21 C22 C21 76.8(14) 16 5 ?
C21 C22 C21 39.1(13) . 5 ?
C21 C22 C21 51.6(11) 11_556 5 ?

loop_
_geom_bond_atom_site_label_1
_geom_bond_atom_site_label_2
_geom_bond_distance
_geom_bond_site_symmetry_2
_geom_bond_publ_flag
Eu1 O3 2.326(4) 6_565 ?
Eu1 O3 2.326(4) 5 ?
Eu1 O3 2.326(4) 2_565 ?
Eu1 O3 2.326(4) . ?
Eu1 N1 2.603(5) 6_565 ?
Eu1 N1 2.603(5) . ?
Eu1 N1 2.603(5) 5 ?
Eu1 N1 2.603(5) 2_565 ?
S1 O4 1.437(5) . ?
S1 O2 1.463(5) . ?
S1 O3 1.469(4) . ?
S1 C4 1.760(6) . ?
N1 C9 1.340(8) . ?
N1 C14 1.360(7) . ?
C1 C2 1.510(6) 16 ?
C1 C2 1.510(6) . ?
C2 C3 1.387(7) . ?
C2 C7 1.402(7) . ?
C3 C4 1.398(7) . ?
C4 C5 1.387(8) . ?
C5 C6 1.366(8) . ?
C6 C7 1.393(7) . ?
C6 C8 1.530(7) . ?
C7 O1 1.368(6) . ?
C8 C6 1.530(7) 10 ?
C9 C10 1.394(9) . ?
C10 C11 1.339(10) . ?
C11 C12 1.397(9) . ?
C12 C14 1.402(7) . ?
C12 C13 1.458(8) . ?
C13 C13 1.341(15) 6_565 ?
C14 C14 1.435(12) 6_565 ?
N2 C15 1.41(3) 7 ?
N2 C15 1.41(3) 16 ?
N2 C15 1.41(3) 10 ?
N2 C15 1.41(3) . ?
N2 C17 1.56(6) 7 ?
N2 C17 1.56(6) . ?
N2 C19 1.64(5) . ?
N2 C19 1.64(5) 7 ?
C15 C15 1.29(7) 16 ?
C15 C16 1.475(19) . ?
C15 C19 1.61(4) . ?
C15 C17 1.97(5) . ?
C16 C15 1.475(19) 16 ?
C17 C18 1.430(19) . ?
C17 C17 1.61(10) 7 ?
C17 C15 1.97(5) 10 ?
C18 C17 1.430(19) 7 ?
C19 C20 1.46(2) . ?
C19 C15 1.61(4) 10 ?
N3 C21 1.383(19) . ?
N3 C21 1.383(19) 11_556 ?
N3 C21 1.383(19) 16 ?
N3 C21 1.383(19) 2 ?
N3 C21 1.383(19) 5 ?
N3 C21 1.383(19) 6 ?
N3 C21 1.383(19) 15 ?
N3 C21 1.383(19) 12_556 ?
C21 C21 1.25(4) 5 ?
C21 C22 1.411(14) . ?
C21 C21 1.72(3) 15 ?
C21 C21 1.77(4) 16 ?
C21 C22 1.97(2) 12_556 ?
C22 C21 1.411(14) 16 ?
C22 C21 1.97(2) 11_556 ?
C22 C21 1.97(2) 5 ?

loop_
_platon_squeeze_void_nr
_platon_squeeze_void_average_x
_platon_squeeze_void_average_y
_platon_squeeze_void_average_z
_platon_squeeze_void_volume
_platon_squeeze_void_count_electrons
_platon_squeeze_void_content
1 -0.246 0.241 -0.088 2221 640 ' '
